data_7716193
loop_
_publ_author_name
'Seno, Carlotta'
'Pokratath, Rohan'
'Unniram Parambil, Ajmal Roshan'
'Van den Eynden, Dietger'
'Dhaene, Evert'
'Prescimone, Alessandro'
'De Roo, Jonathan'

_publ_section_title
;
 Complexation and disproportionation of group 4 metal (alkoxy) halides
 with phosphine oxides.
;
_journal_issue 23
_journal_name_full 'Dalton transactions (Cambridge, England : 2003)'
_journal_page_first 9862
_journal_page_last 9873
_journal_paper_doi 10.1039/d4dt01299b
_journal_volume 53
_journal_year 2024
_chemical_formula_moiety 'C8 H16 Br4 O2 Zr'
_chemical_formula_sum 'C8 H16 Br4 O2 Zr'
_chemical_formula_weight 555.07
_space_group_crystal_system triclinic
_space_group_IT_number 2
_space_group_name_Hall '-P 1'
_space_group_name_H-M_alt 'P -1'
_atom_sites_solution_hydrogens geom
_atom_sites_solution_primary dual
_audit_block_doi 10.5517/ccdc.csd.cc2dhp6t
_audit_creation_date 2022-10-03
_audit_creation_method
;
Olex2 1.5
(compiled 2022.04.07 svn.rca3783a0 for OlexSys, GUI svn.r6498)
;
_audit_update_record
;
2022-11-14 deposited with the CCDC.	2024-05-06 downloaded from the CCDC.
;
_cell_angle_alpha 87.085(8)
_cell_angle_beta 68.311(8)
_cell_angle_gamma 71.788(8)
_cell_formula_units_Z 1
_cell_length_a 7.1420(7)
_cell_length_b 7.5304(8)
_cell_length_c 8.0799(8)
_cell_measurement_reflns_used 7773
_cell_measurement_temperature 150
_cell_measurement_theta_max 71.50
_cell_measurement_theta_min 5.91
_cell_volume 382.53(7)
_computing_cell_refinement 'X-Area Recipe 1.37.0.0 (STOE, 2021)'
_computing_data_collection 'X-Area Pilatus3_SV 1.31.186.0 (STOE, 2022)'
_computing_data_reduction
;
X-Area Integrate 2.5.3.0 (STOE, 2021)
X-Area LANA 2.7.5.0 (STOE, 2022)
;
_computing_molecular_graphics 'Olex2 1.5 (Dolomanov et al., 2009)'
_computing_publication_material 'Olex2 1.5 (Dolomanov et al., 2009)'
_computing_structure_refinement 'SHELXL 2018/3 (Sheldrick, 2015)'
_computing_structure_solution 'SHELXT 2018/2 (Sheldrick, 2018)'
_diffrn_ambient_temperature 150
_diffrn_detector 'EIGER2 1M'
_diffrn_detector_area_resol_mean 13.33
_diffrn_measured_fraction_theta_full 0.990
_diffrn_measured_fraction_theta_max 0.978
_diffrn_measurement_details
;
 3719 frames, detector distance = 40 mm
;
_diffrn_measurement_device 'Eulerian 4-circle diffractometer'
_diffrn_measurement_device_type 'STOE STADIVARI'
_diffrn_measurement_method 'rotation method, \w scans'
_diffrn_radiation_collimation '1.2 0.6 mm diameter'
_diffrn_radiation_monochromator 'Graded multilayer mirror'
_diffrn_radiation_polarisn_norm 270
_diffrn_radiation_probe x-ray
_diffrn_radiation_type 'Cu K\a'
_diffrn_radiation_wavelength 1.54186
_diffrn_reflns_av_R_equivalents 0.0482
_diffrn_reflns_av_unetI/netI 0.0283
_diffrn_reflns_Laue_measured_fraction_full 0.990
_diffrn_reflns_Laue_measured_fraction_max 0.978
_diffrn_reflns_limit_h_max 8
_diffrn_reflns_limit_h_min -4
_diffrn_reflns_limit_k_max 9
_diffrn_reflns_limit_k_min -7
_diffrn_reflns_limit_l_max 9
_diffrn_reflns_limit_l_min -9
_diffrn_reflns_number 6412
_diffrn_reflns_point_group_measured_fraction_full 0.990
_diffrn_reflns_point_group_measured_fraction_max 0.978
_diffrn_reflns_theta_full 67.686
_diffrn_reflns_theta_max 73.062
_diffrn_reflns_theta_min 7.312
_diffrn_source 'Axo Cu'
_diffrn_source_current 1.00
_diffrn_source_power 0.050
_diffrn_source_voltage 50
_exptl_absorpt_coefficient_mu 17.995
_exptl_absorpt_correction_T_max 0.0000
_exptl_absorpt_correction_T_min 0.0000
_exptl_absorpt_correction_type multi-scan
_exptl_absorpt_process_details
;
STOE X-Red32, absorption correction by Gaussian integration, analogous to
P. Coppens in: F. R. Ahmed (Editor), "Crystallographic Computing", Munksgaard,
Copenhagen (1970), 255 - 270. Afterwards scaling of reflection intensities was
performed within STOE LANA. J. Koziskova, F. Hahn, J. Richter, J. Kozisek, Acta
Chimica Slovaca, vol. 9, no. 2, 2016, pp. 136 - 140.
Finally a spherical absorption correction was done within STOE LANA.
;
_exptl_crystal_colour colourless
_exptl_crystal_colour_primary colourless
_exptl_crystal_density_diffrn 2.410
_exptl_crystal_density_method 'not measured'
_exptl_crystal_description plate
_exptl_crystal_F_000 260
_exptl_crystal_size_max 0.26
_exptl_crystal_size_mid 0.183
_exptl_crystal_size_min 0.07
_exptl_crystal_size_rad 0.180
_refine_diff_density_max 1.089
_refine_diff_density_min -0.914
_refine_diff_density_rms 0.204
_refine_ls_extinction_method none
_refine_ls_goodness_of_fit_ref 1.100
_refine_ls_hydrogen_treatment constr
_refine_ls_matrix_type full
_refine_ls_number_parameters 70
_refine_ls_number_reflns 1496
_refine_ls_number_restraints 60
_refine_ls_restrained_S_all 1.079
_refine_ls_R_factor_all 0.1156
_refine_ls_R_factor_gt 0.0846
_refine_ls_shift/su_max 0.000
_refine_ls_shift/su_mean 0.000
_refine_ls_structure_factor_coef Fsqd
_refine_ls_weighting_details 'w=1/[\s^2^(Fo^2^)+(0.0400P)^2^+4.0000P] where P=(Fo^2^+2Fc^2^)/3'
_refine_ls_weighting_scheme calc
_refine_ls_wR_factor_gt 0.1752
_refine_ls_wR_factor_ref 0.1949
_reflns_Friedel_coverage 0.000
_reflns_number_gt 1079
_reflns_number_total 1496
_reflns_threshold_expression 'I > 2\s(I)'
_cod_data_source_file d4dt01299b3.cif
_cod_data_source_block por195_150k
_cod_depositor_comments 'Adding full bibliography for 7716192--7716196.cif.'
_cod_database_code 7716193
_shelx_shelxl_version_number 2018/3
_shelx_space_group_comment
;
The symmetry employed for this shelxl refinement is uniquely defined
by the following loop, which should always be used as a source of
symmetry information in preference to the above space-group names.
They are only intended as comments.
;
_shelx_estimated_absorpt_t_max 0.366
_shelx_estimated_absorpt_t_min 0.089
_olex2_refinement_description
;
1. Fixed Uiso
 At 1.2 times of:
  All C(H,H) groups
2. Uiso/Uaniso restraints and constraints
O1 \\sim C4 \\sim C3 \\sim C2 \\sim C1: within 2A with sigma of 0.04 and sigma
for terminal atoms of 0.08 within 2A
3. Rigid body (RIGU) restrains
 C1, C2, C3, C4, O1
 with sigma for 1-2 distances of 0.004 and sigma for 1-3 distances of 0.004
4.a Secondary CH2 refined with riding coordinates:
 C3(H3A,H3B), C2(H2A,H2B), C4(H4A,H4B), C1(H1A,H1B)
;
_olex2_date_sample_data_collection 2022-09-30
_olex2_date_sample_submission 2022-09-16
_olex2_exptl_crystal_mounting_method 'The crystal was mounted on a mylar loop in perfluoroether oil'
_olex2_submission_original_sample_id POR195_150K
_olex2_submission_special_instructions 'No special instructions were received'
_stoe_detector_distance '40.0 mm'
_stoe_detector_pixelsize_x '0.075 mm'
_stoe_detector_pixelsize_y '0.075 mm'
_stoe_detector_size_x '8.0 cm'
_stoe_detector_size_y '7.7 cm'
_stoe_evaluation_integration_a 5.6
_stoe_evaluation_integration_b -1.0
_stoe_evaluation_integration_ems 0.017
_stoe_evaluation_lana_bis_l_even_max -
_stoe_evaluation_lana_bis_l_odd_max -
_stoe_evaluation_lana_bos_l_even_max 6
_stoe_evaluation_lana_bos_l_odd_max 3
_stoe_evaluation_lana_completeness 98.2
_stoe_evaluation_lana_dxs_max_order 1
_stoe_evaluation_lana_dys_max_order 1
_stoe_evaluation_lana_fs_max_order 3
_stoe_evaluation_lana_max_2theta_available 146.2
_stoe_evaluation_lana_max_2theta_desired 146.2
_stoe_evaluation_lana_mean_redundancy 4.3
_stoe_evaluation_lana_number_refls_after_or 6422
_stoe_evaluation_lana_number_refls_outliers 2741
_stoe_evaluation_lana_number_refls_total 9163
_stoe_evaluation_lana_number_refls_unique 1501
_stoe_evaluation_lana_number_refls_written 6422
_stoe_evaluation_lana_or_c1 0.035
_stoe_evaluation_lana_or_c2 0
_stoe_evaluation_lana_or_c3 0
_stoe_evaluation_lana_or_c4 0.7
_stoe_evaluation_lana_point_group -1
_stoe_evaluation_lana_table
;
#----------------------------------------------------------------------------
2Theta          19.3   34.3   49.3   64.3   79.3   94.3  109.3  124.3  139.3
#----------------------------------------------------------------------------
<Resolution>    4.14   2.55   1.83   1.42   1.21   1.06   0.94   0.87   0.83
N(total)          59    231    412   1289   1814   1743   1426   1401    788
<Redundancy>     2.2    2.8    2.4    5.2    5.8    4.7    4.1    4.1    3.4
Complet. [%%]   100.0  100.0  100.0  100.0   99.5   99.6   99.2   98.4   90.4
<I/sigma>      197.8  125.4   86.0   31.5   25.9   15.7    7.7    2.6    0.8
R(int)         0.035  0.028  0.030  0.072  0.065  0.088  0.153  0.366  0.481
#----------------------------------------------------------------------------
;
_stoe_measurement_identifier POR195_150K
_stoe_measurement_max_exposure_per_frame '2.0 s'
_stoe_measurement_mean_exposure_per_frame '1.9 s'
_stoe_measurement_min_exposure_per_frame '1.0 s'
_stoe_measurement_total_exposure_time '2.0 h'
_stoe_measurement_total_frame_number 3719
_stoe_measurement_total_run_number 33
_stoe_measurement_tube_power '50.0 W'

loop_
_space_group_symop_operation_xyz
'x, y, z'
'-x, -y, -z'

loop_
_atom_site_label
_atom_site_type_symbol
_atom_site_fract_x
_atom_site_fract_y
_atom_site_fract_z
_atom_site_U_iso_or_equiv
_atom_site_adp_type
_atom_site_occupancy
_atom_site_site_symmetry_order
_atom_site_calc_flag
_atom_site_refinement_flags_posn
_atom_site_refinement_flags_adp
_atom_site_refinement_flags_occupancy
_atom_site_disorder_assembly
_atom_site_disorder_group
Zr1 Zr 0.500000 0.500000 0.500000 0.0998(6) Uani 1 2 d S . P . .
Br1 Br 0.5829(3) 0.6165(3) 0.7520(2) 0.1128(7) Uani 1 1 d . . . . .
Br2 Br 0.1502(3) 0.7765(2) 0.5865(2) 0.1109(6) Uani 1 1 d . . . . .
O1 O 0.3372(16) 0.3264(14) 0.6837(13) 0.104(3) Uani 1 1 d . U . . .
C3 C 0.234(3) 0.135(2) 0.917(2) 0.123(5) Uani 1 1 d . U . . .
H3A H 0.277996 -0.001670 0.890249 0.147 Uiso 1 1 calc R U . . .
H3B H 0.196805 0.159690 1.046715 0.147 Uiso 1 1 calc R U . . .
C2 C 0.054(3) 0.230(3) 0.868(3) 0.126(5) Uani 1 1 d . U . . .
H2A H -0.044903 0.337015 0.955646 0.151 Uiso 1 1 calc R U . . .
H2B H -0.022897 0.143071 0.863987 0.151 Uiso 1 1 calc R U . . .
C4 C 0.411(3) 0.211(3) 0.810(2) 0.120(5) Uani 1 1 d . U . . .
H4A H 0.440228 0.286738 0.888519 0.144 Uiso 1 1 calc R U . . .
H4B H 0.542442 0.107504 0.746765 0.144 Uiso 1 1 calc R U . . .
C1 C 0.142(3) 0.298(3) 0.688(3) 0.122(5) Uani 1 1 d . U . . .
H1A H 0.172842 0.203802 0.592997 0.147 Uiso 1 1 calc R U . . .
H1B H 0.041475 0.416983 0.673981 0.147 Uiso 1 1 calc R U . . .

loop_
_atom_site_aniso_label
_atom_site_aniso_U_11
_atom_site_aniso_U_22
_atom_site_aniso_U_33
_atom_site_aniso_U_23
_atom_site_aniso_U_13
_atom_site_aniso_U_12
Zr1 0.0985(12) 0.0935(12) 0.1066(13) 0.0142(9) -0.0401(10) -0.0282(9)
Br1 0.1143(13) 0.1119(12) 0.1155(13) 0.0101(9) -0.0487(10) -0.0338(10)
Br2 0.1025(11) 0.1001(11) 0.1237(13) 0.0126(9) -0.0431(10) -0.0233(9)
O1 0.105(6) 0.106(7) 0.107(6) 0.020(5) -0.045(5) -0.035(5)
C3 0.122(10) 0.105(10) 0.130(11) 0.025(8) -0.036(9) -0.036(8)
C2 0.122(10) 0.118(11) 0.140(12) 0.025(9) -0.046(9) -0.047(9)
C4 0.123(10) 0.125(11) 0.126(11) 0.038(8) -0.057(9) -0.049(9)
C1 0.112(10) 0.121(11) 0.145(11) 0.024(9) -0.057(9) -0.043(9)

loop_
_atom_type_symbol
_atom_type_description
_atom_type_scat_dispersion_real
_atom_type_scat_dispersion_imag
_atom_type_scat_source
C C 0.0181 0.0091 'International Tables Vol C Tables 4.2.6.8 and 6.1.1.4'
H H 0.0000 0.0000 'International Tables Vol C Tables 4.2.6.8 and 6.1.1.4'
Br Br -0.6763 1.2805 'International Tables Vol C Tables 4.2.6.8 and 6.1.1.4'
O O 0.0492 0.0322 'International Tables Vol C Tables 4.2.6.8 and 6.1.1.4'
Zr Zr -0.1862 2.2449 'International Tables Vol C Tables 4.2.6.8 and 6.1.1.4'

loop_
_citation_id
_citation_doi
_citation_year
1 10.26434/chemrxiv-2023-rcvdn 2023

loop_
_exptl_crystal_face_index_h
_exptl_crystal_face_index_k
_exptl_crystal_face_index_l
_exptl_crystal_face_perp_dist
-3 -1 30 0.0191
-6 -30 -29 0.0521
30 17 -7 0.0534
-13 26 30 0.0524
-24 5 -30 0.0649
12 23 30 0.0510
-1 0 -15 0.0264
-14 -5 15 0.0515
11 -27 -30 0.0534

loop_
_geom_angle_atom_site_label_1
_geom_angle_atom_site_label_2
_geom_angle_atom_site_label_3
_geom_angle
_geom_angle_site_symmetry_1
_geom_angle_site_symmetry_3
_geom_angle_publ_flag
Br1 Zr1 Br1 180.0 . 2_666 ?
Br1 Zr1 Br2 89.92(6) . 2_666 ?
Br1 Zr1 Br2 90.08(6) 2_666 2_666 ?
Br1 Zr1 Br2 89.92(6) 2_666 . ?
Br1 Zr1 Br2 90.08(6) . . ?
Br2 Zr1 Br2 180.0 . 2_666 ?
O1 Zr1 Br1 89.9(3) 2_666 2_666 ?
O1 Zr1 Br1 90.1(3) 2_666 . ?
O1 Zr1 Br1 89.9(3) . . ?
O1 Zr1 Br1 90.1(3) . 2_666 ?
O1 Zr1 Br2 90.8(3) . . ?
O1 Zr1 Br2 89.2(3) 2_666 . ?
O1 Zr1 Br2 89.2(3) . 2_666 ?
O1 Zr1 Br2 90.8(3) 2_666 2_666 ?
O1 Zr1 O1 180.0 . 2_666 ?
C4 O1 Zr1 126.1(9) . . ?
C4 O1 C1 109.3(12) . . ?
C1 O1 Zr1 124.5(9) . . ?
H3A C3 H3B 108.6 . . ?
C2 C3 H3A 110.4 . . ?
C2 C3 H3B 110.4 . . ?
C2 C3 C4 106.8(14) . . ?
C4 C3 H3A 110.4 . . ?
C4 C3 H3B 110.4 . . ?
C3 C2 H2A 110.4 . . ?
C3 C2 H2B 110.4 . . ?
C3 C2 C1 106.4(15) . . ?
H2A C2 H2B 108.6 . . ?
C1 C2 H2A 110.4 . . ?
C1 C2 H2B 110.4 . . ?
O1 C4 C3 105.7(14) . . ?
O1 C4 H4A 110.6 . . ?
O1 C4 H4B 110.6 . . ?
C3 C4 H4A 110.6 . . ?
C3 C4 H4B 110.6 . . ?
H4A C4 H4B 108.7 . . ?
O1 C1 C2 104.0(14) . . ?
O1 C1 H1A 111.0 . . ?
O1 C1 H1B 111.0 . . ?
C2 C1 H1A 111.0 . . ?
C2 C1 H1B 111.0 . . ?
H1A C1 H1B 109.0 . . ?

loop_
_geom_bond_atom_site_label_1
_geom_bond_atom_site_label_2
_geom_bond_distance
_geom_bond_site_symmetry_2
_geom_bond_publ_flag
Zr1 Br1 2.5816(18) . ?
Zr1 Br1 2.5816(18) 2_666 ?
Zr1 Br2 2.5830(17) 2_666 ?
Zr1 Br2 2.5830(17) . ?
Zr1 O1 2.178(10) 2_666 ?
Zr1 O1 2.178(10) . ?
O1 C4 1.447(17) . ?
O1 C1 1.461(18) . ?
C3 H3A 0.9900 . ?
C3 H3B 0.9900 . ?
C3 C2 1.45(2) . ?
C3 C4 1.50(2) . ?
C2 H2A 0.9900 . ?
C2 H2B 0.9900 . ?
C2 C1 1.49(2) . ?
C4 H4A 0.9900 . ?
C4 H4B 0.9900 . ?
C1 H1A 0.9900 . ?
C1 H1B 0.9900 . ?

loop_
_geom_torsion_atom_site_label_1
_geom_torsion_atom_site_label_2
_geom_torsion_atom_site_label_3
_geom_torsion_atom_site_label_4
_geom_torsion
_geom_torsion_site_symmetry_1
_geom_torsion_site_symmetry_2
_geom_torsion_site_symmetry_3
_geom_torsion_site_symmetry_4
_geom_torsion_publ_flag
Zr1 O1 C4 C3 174.4(10) . . . . ?
Zr1 O1 C1 C2 -160.7(10) . . . . ?
C3 C2 C1 O1 -28.2(19) . . . . ?
C2 C3 C4 O1 -8(2) . . . . ?
C4 O1 C1 C2 23.4(18) . . . . ?
C4 C3 C2 C1 23(2) . . . . ?
C1 O1 C4 C3 -9.7(19) . . . . ?
